data_7126925
loop_
_publ_author_name
'Mangue, Jordan'
'Gondre, Cl\'ement'
'P\'ecaut, Jacques'
'Duboc, Carole'
'M\'enage, St\'ephane'
'Torelli, St\'ephane'

_publ_section_title
;
 Controlled O<sub>2</sub> reduction at a mixed-valent (II,I)
 Cu<sub>2</sub>S core.
;
_journal_issue 67
_journal_name_full 'Chemical communications (Cambridge, England)'
_journal_page_first 9636
_journal_page_last 9639
_journal_paper_doi 10.1039/d0cc03987j
_journal_volume 56
_journal_year 2020
_chemical_formula_moiety 'C33 H34 Cu2 N6 O S, 3(C H2 Cl2), H2 O, 2(C F3 O3 S)'
_chemical_formula_sum 'C38 H42 Cl6 Cu2 F6 N6 O8 S3'
_chemical_formula_weight 1260.73
_space_group_crystal_system triclinic
_space_group_IT_number 2
_space_group_name_Hall '-P 1'
_space_group_name_H-M_alt 'P -1'
_atom_sites_solution_hydrogens mixed
_audit_creation_date 2020-07-03
_audit_creation_method
;
Olex2 1.3-ac4
(compiled 2018.12.18 svn.r3554 for Rigaku Oxford Diffraction, GUI svn.r1)
;
_audit_update_record
;
2020-07-06 deposited with the CCDC.	2020-07-16 downloaded from the CCDC.
;
_cell_angle_alpha 74.072(3)
_cell_angle_beta 66.275(3)
_cell_angle_gamma 86.862(3)
_cell_formula_units_Z 2
_cell_length_a 12.9903(4)
_cell_length_b 14.2793(5)
_cell_length_c 15.5742(6)
_cell_measurement_reflns_used 10960
_cell_measurement_temperature 150(2)
_cell_measurement_theta_max 32.4522
_cell_measurement_theta_min 2.9692
_cell_volume 2538.12(17)
_computing_cell_refinement
;
CrysAlisPro, Oxford Diffraction Ltd.,
Version 1.171.33.34d (release 27-02-2009 CrysAlis171 .NET)
(compiled Feb 27 2009,15:38:38)
;
_computing_data_collection
;
CrysAlisPro, Oxford Diffraction Ltd.,
Version 1.171.33.34d (release 27-02-2009 CrysAlis171 .NET)
(compiled Feb 27 2009,15:38:38)
;
_computing_data_reduction
;
CrysAlisPro, Oxford Diffraction Ltd.,
Version 1.171.33.34d (release 27-02-2009 CrysAlis171 .NET)
(compiled Feb 27 2009,15:38:38)
;
_computing_molecular_graphics 'Olex2 (Dolomanov et al., 2009)'
_computing_publication_material 'Olex2 (Dolomanov et al., 2009)'
_computing_structure_refinement 'ShelXL (Sheldrick, 2015)'
_computing_structure_solution 'SHELXS-97 (Sheldrick, 1990)'
_diffrn_ambient_temperature 150.15
_diffrn_detector_area_resol_mean 15.9653
_diffrn_measured_fraction_theta_full 0.998
_diffrn_measured_fraction_theta_max 0.997
_diffrn_measurement_details
;
#__ type_ start__ end____ width___ exp.time_
  1 omega   -3.00   26.00   1.0000   40.0000
omega____ theta____ kappa____ phi______ frames
    -       25.4051   88.0000 -109.0000 29

#__ type_ start__ end____ width___ exp.time_
  2 omega  -43.00   54.00   1.0000   40.0000
omega____ theta____ kappa____ phi______ frames
    -       25.4051  -77.0000   60.0000 97

#__ type_ start__ end____ width___ exp.time_
  3 omega   -5.00   91.00   1.0000   40.0000
omega____ theta____ kappa____ phi______ frames
    -       25.4051   77.0000 -180.0000 96

#__ type_ start__ end____ width___ exp.time_
  4 omega   59.00   91.00   1.0000   40.0000
omega____ theta____ kappa____ phi______ frames
    -       25.4051  179.0000    0.0000 32

#__ type_ start__ end____ width___ exp.time_
  5 omega  -38.00   -1.00   1.0000   40.0000
omega____ theta____ kappa____ phi______ frames
    -      -27.1239  -88.0000  -70.0000 37

#__ type_ start__ end____ width___ exp.time_
  6 omega  -24.00    8.00   1.0000   40.0000
omega____ theta____ kappa____ phi______ frames
    -      -27.1239  -88.0000  -45.0000 32

#__ type_ start__ end____ width___ exp.time_
  7 omega  -93.00   39.00   1.0000   40.0000
omega____ theta____ kappa____ phi______ frames
    -      -27.1239    0.0000 -150.0000 132

#__ type_ start__ end____ width___ exp.time_
  8 omega   -5.00   96.00   1.0000   40.0000
omega____ theta____ kappa____ phi______ frames
    -       25.4051   77.0000   30.0000 101

#__ type_ start__ end____ width___ exp.time_
  9 omega   34.00  102.00   1.0000   40.0000
omega____ theta____ kappa____ phi______ frames
    -       25.4051  179.0000  -90.0000 68

#__ type_ start__ end____ width___ exp.time_
 10 omega    0.00   25.00   1.0000   40.0000
omega____ theta____ kappa____ phi______ frames
    -       25.4051   37.0000 -180.0000 25

#__ type_ start__ end____ width___ exp.time_
 11 omega  -39.00   62.00   1.0000   40.0000
omega____ theta____ kappa____ phi______ frames
    -       25.4051  -88.0000  -70.0000 101
;
_diffrn_measurement_device_type 'Goniometer KM4/Xcalibur, detector: Sapphire3'
_diffrn_measurement_method '\w scans'
_diffrn_orient_matrix_UB_11 0.0026042580
_diffrn_orient_matrix_UB_12 -0.0217288767
_diffrn_orient_matrix_UB_13 0.0458325253
_diffrn_orient_matrix_UB_21 -0.0392535392
_diffrn_orient_matrix_UB_22 -0.0380178147
_diffrn_orient_matrix_UB_23 0.0094017461
_diffrn_orient_matrix_UB_31 0.0449944780
_diffrn_orient_matrix_UB_32 -0.0275916278
_diffrn_orient_matrix_UB_33 -0.0222017095
_diffrn_radiation_monochromator graphite
_diffrn_radiation_type MoK\a
_diffrn_radiation_wavelength 0.71073
_diffrn_reflns_av_R_equivalents 0.0389
_diffrn_reflns_av_unetI/netI 0.0692
_diffrn_reflns_Laue_measured_fraction_full 0.998
_diffrn_reflns_Laue_measured_fraction_max 0.997
_diffrn_reflns_limit_h_max 16
_diffrn_reflns_limit_h_min -16
_diffrn_reflns_limit_k_max 17
_diffrn_reflns_limit_k_min -17
_diffrn_reflns_limit_l_max 19
_diffrn_reflns_limit_l_min -19
_diffrn_reflns_number 34311
_diffrn_reflns_point_group_measured_fraction_full 0.998
_diffrn_reflns_point_group_measured_fraction_max 0.997
_diffrn_reflns_theta_full 25.242
_diffrn_reflns_theta_max 26.370
_diffrn_reflns_theta_min 2.973
_diffrn_source 'Enhance (Mo) X-ray Source'
_exptl_absorpt_coefficient_mu 1.353
_exptl_absorpt_correction_T_max 0.96191
_exptl_absorpt_correction_T_min 0.8995
_exptl_absorpt_correction_type multi-scan
_exptl_absorpt_process_details
;
CrysAlisPro, Oxford Diffraction Ltd.,
Version 1.171.33.34d (release 27-02-2009 CrysAlis171 .NET)
(compiled Feb 27 2009,15:38:38)
Empirical absorption correction using spherical harmonics,
 implemented in SCALE3 ABSPACK scaling algorithm.
;
_exptl_crystal_colour green
_exptl_crystal_colour_primary green
_exptl_crystal_density_diffrn 1.650
_exptl_crystal_density_method 'not measured'
_exptl_crystal_description bloc
_exptl_crystal_F_000 1276
_exptl_crystal_size_max 0.2
_exptl_crystal_size_mid 0.08
_exptl_crystal_size_min 0.08
_refine_diff_density_max 1.112
_refine_diff_density_min -0.670
_refine_diff_density_rms 0.084
_refine_ls_extinction_method none
_refine_ls_goodness_of_fit_ref 0.911
_refine_ls_hydrogen_treatment mixed
_refine_ls_matrix_type full
_refine_ls_number_parameters 818
_refine_ls_number_reflns 10358
_refine_ls_number_restraints 0
_refine_ls_restrained_S_all 0.911
_refine_ls_R_factor_all 0.0691
_refine_ls_R_factor_gt 0.0426
_refine_ls_shift/su_max 0.001
_refine_ls_shift/su_mean 0.000
_refine_ls_structure_factor_coef Fsqd
_refine_ls_weighting_details 'w=1/[\s^2^(Fo^2^)+(0.0633P)^2^] where P=(Fo^2^+2Fc^2^)/3'
_refine_ls_weighting_scheme calc
_refine_ls_wR_factor_gt 0.1041
_refine_ls_wR_factor_ref 0.1091
_reflns_Friedel_coverage 0.000
_reflns_number_gt 6676
_reflns_number_total 10358
_reflns_threshold_expression 'I > 2\s(I)'
_cod_data_source_file d0cc03987j2.cif
_cod_data_source_block st125
_cod_depositor_comments 'Adding full bibliography for 7126925.cif.'
_cod_database_code 7126925
_shelx_shelxl_version_number 2016/6
_chemical_oxdiff_formula 'C12 H10 S O2'
_shelx_space_group_comment
;
The symmetry employed for this shelxl refinement is uniquely defined
by the following loop, which should always be used as a source of
symmetry information in preference to the above space-group names.
They are only intended as comments.
;
_shelx_estimated_absorpt_t_max 0.899
_shelx_estimated_absorpt_t_min 0.774
_reflns_odcompleteness_completeness 99.39
_reflns_odcompleteness_iscentric 1
_reflns_odcompleteness_theta 30.44
_olex2_refinement_description
;
1. Fixed Uiso
 At 1.2 times of:
  All C(H,H) groups, All C(H,H,H,H) groups, All O(H) groups, All O(H,H) groups
2. Others
 Sof(C43B)=Sof(H43C)=Sof(H43D)=Sof(Cl5B)=Sof(Cl6B)=1-FVAR(1)
 Sof(C43A)=Sof(H43A)=Sof(H43B)=Sof(Cl5)=Sof(Cl6)=FVAR(1)
 Sof(H42C)=Sof(H42D)=Sof(Cl4B)=Sof(Cl3B)=1-FVAR(2)
 Sof(H42A)=Sof(H42B)=Sof(Cl3)=Sof(Cl4)=FVAR(2)
3.a Secondary CH2 refined with riding coordinates:
 C42(H42A,H42B), C42(H42C,H42D), C43A(H43A,H43B), C43B(H43C,H43D)
;
_olex2_submission_special_instructions 'No special instructions were received'

loop_
_space_group_symop_operation_xyz
'x, y, z'
'-x, -y, -z'

loop_
_atom_site_label
_atom_site_type_symbol
_atom_site_fract_x
_atom_site_fract_y
_atom_site_fract_z
_atom_site_U_iso_or_equiv
_atom_site_adp_type
_atom_site_occupancy
_atom_site_site_symmetry_order
_atom_site_calc_flag
_atom_site_refinement_flags_posn
_atom_site_refinement_flags_adp
_atom_site_refinement_flags_occupancy
_atom_site_disorder_assembly
_atom_site_disorder_group
Cu1 Cu 0.70327(3) 0.64207(3) 0.73128(3) 0.02382(11) Uani 1 1 d . . . . .
Cu2 Cu 0.68866(3) 0.62995(3) 0.55209(3) 0.02208(11) Uani 1 1 d . . . . .
S1 S 0.80129(7) 0.54235(7) 0.63127(6) 0.0281(2) Uani 1 1 d . . . . .
O1 O 0.5893(2) 0.63980(19) 0.68055(17) 0.0276(6) Uani 1 1 d . . . . .
H1 H 0.535(3) 0.606(3) 0.713(3) 0.033 Uiso 1 1 d R . . . .
N1 N 0.8366(2) 0.6693(2) 0.7647(2) 0.0286(7) Uani 1 1 d . . . . .
N2 N 0.8066(2) 0.6416(2) 0.41169(19) 0.0253(6) Uani 1 1 d . . . . .
N3 N 0.6544(2) 0.5297(2) 0.8671(2) 0.0301(7) Uani 1 1 d . . . . .
N4 N 0.6618(2) 0.7732(2) 0.7585(2) 0.0258(6) Uani 1 1 d . . . . .
N5 N 0.6226(2) 0.5064(2) 0.5291(2) 0.0270(6) Uani 1 1 d . . . . .
N6 N 0.6520(2) 0.7611(2) 0.48500(19) 0.0235(6) Uani 1 1 d . . . . .
C1 C 0.9277(3) 0.6171(3) 0.5588(3) 0.0271(8) Uani 1 1 d . . . . .
C2 C 0.9847(3) 0.6542(3) 0.6027(3) 0.0275(8) Uani 1 1 d . . . . .
C3 C 1.0824(3) 0.7139(3) 0.5436(3) 0.0340(9) Uani 1 1 d . . . . .
H3 H 1.106(3) 0.737(3) 0.576(3) 0.030(11) Uiso 1 1 d . . . . .
C4 C 1.1255(3) 0.7373(3) 0.4428(3) 0.0364(9) Uani 1 1 d . . . . .
C5 C 1.0699(3) 0.6977(3) 0.4010(3) 0.0349(9) Uani 1 1 d . . . . .
H5 H 1.098(3) 0.715(3) 0.336(3) 0.035(11) Uiso 1 1 d . . . . .
C6 C 0.9715(3) 0.6373(3) 0.4578(3) 0.0290(8) Uani 1 1 d . . . . .
C7 C 1.2283(4) 0.8056(4) 0.3777(4) 0.0536(13) Uani 1 1 d . . . . .
H7A H 1.254(4) 0.834(4) 0.414(3) 0.062(15) Uiso 1 1 d . . . . .
H7B H 1.211(4) 0.868(4) 0.330(3) 0.066(14) Uiso 1 1 d . . . . .
H7C H 1.275(5) 0.784(5) 0.335(5) 0.11(3) Uiso 1 1 d . . . . .
C8 C 0.9446(3) 0.6248(3) 0.7133(3) 0.0320(9) Uani 1 1 d . . . . .
H8A H 0.934(3) 0.558(3) 0.736(2) 0.021(9) Uiso 1 1 d . . . . .
H8B H 1.006(3) 0.644(3) 0.731(3) 0.034(10) Uiso 1 1 d . . . . .
C9 C 0.9144(3) 0.5951(3) 0.4082(3) 0.0304(8) Uani 1 1 d . . . . .
H9A H 0.967(3) 0.602(2) 0.341(3) 0.026(9) Uiso 1 1 d . . . . .
H9B H 0.894(3) 0.535(3) 0.440(3) 0.023(10) Uiso 1 1 d . . . . .
C10 C 0.7976(4) 0.6265(3) 0.8728(3) 0.0356(9) Uani 1 1 d . . . . .
H10A H 0.747(3) 0.668(3) 0.900(2) 0.021(9) Uiso 1 1 d . . . . .
H10B H 0.858(3) 0.623(3) 0.889(3) 0.039(11) Uiso 1 1 d . . . . .
C11 C 0.7249(3) 0.5337(3) 0.9106(2) 0.0306(8) Uani 1 1 d . . . . .
C12 C 0.7255(3) 0.4575(3) 0.9877(3) 0.0430(11) Uani 1 1 d . . . . .
H12 H 0.777(4) 0.462(3) 1.019(3) 0.057(13) Uiso 1 1 d . . . . .
C13 C 0.6527(4) 0.3774(4) 1.0210(3) 0.0534(13) Uani 1 1 d . . . . .
H13 H 0.651(4) 0.333(3) 1.066(3) 0.055(14) Uiso 1 1 d . . . . .
C14 C 0.5804(4) 0.3723(3) 0.9766(3) 0.0466(11) Uani 1 1 d . . . . .
H14 H 0.523(3) 0.321(3) 1.007(3) 0.043(12) Uiso 1 1 d . . . . .
C15 C 0.5841(3) 0.4509(3) 0.9004(3) 0.0378(9) Uani 1 1 d . . . . .
H15 H 0.541(3) 0.450(2) 0.867(2) 0.017(8) Uiso 1 1 d . . . . .
C16 C 0.8538(3) 0.7760(3) 0.7402(3) 0.0336(9) Uani 1 1 d . . . . .
H16A H 0.896(3) 0.805(3) 0.672(3) 0.023(9) Uiso 1 1 d . . . . .
H16B H 0.897(3) 0.794(3) 0.774(2) 0.029(9) Uiso 1 1 d . . . . .
C17 C 0.7423(3) 0.8206(3) 0.7670(3) 0.0312(8) Uani 1 1 d . . . . .
C18 C 0.7217(4) 0.9051(3) 0.7965(3) 0.0423(10) Uani 1 1 d . . . . .
H18 H 0.771(3) 0.929(3) 0.807(3) 0.027(10) Uiso 1 1 d . . . . .
C19 C 0.6173(4) 0.9423(3) 0.8157(3) 0.0454(11) Uani 1 1 d . . . . .
H19 H 0.606(3) 1.002(3) 0.835(3) 0.049(12) Uiso 1 1 d . . . . .
C20 C 0.5361(4) 0.8933(3) 0.8061(3) 0.0398(10) Uani 1 1 d . . . . .
H20 H 0.472(3) 0.907(3) 0.815(3) 0.029(11) Uiso 1 1 d . . . . .
C21 C 0.5613(3) 0.8093(3) 0.7766(3) 0.0319(9) Uani 1 1 d . . . . .
H21 H 0.517(3) 0.777(2) 0.767(2) 0.020(9) Uiso 1 1 d . . . . .
C22 C 0.7524(3) 0.5898(3) 0.3675(3) 0.0301(8) Uani 1 1 d . . . . .
H22A H 0.810(3) 0.579(2) 0.308(2) 0.021(8) Uiso 1 1 d . . . . .
H22B H 0.709(3) 0.632(3) 0.353(2) 0.017(9) Uiso 1 1 d . . . . .
C23 C 0.6876(3) 0.4983(3) 0.4393(2) 0.0266(8) Uani 1 1 d . . . . .
C24 C 0.6910(3) 0.4115(3) 0.4160(3) 0.0332(9) Uani 1 1 d . . . . .
H24 H 0.739(3) 0.412(3) 0.361(3) 0.029(10) Uiso 1 1 d . . . . .
C25 C 0.6264(3) 0.3323(3) 0.4844(3) 0.0389(10) Uani 1 1 d . . . . .
H25 H 0.629(3) 0.275(3) 0.473(3) 0.043(12) Uiso 1 1 d . . . . .
C26 C 0.5572(4) 0.3407(3) 0.5751(3) 0.0372(10) Uani 1 1 d . . . . .
H26 H 0.516(3) 0.301(3) 0.620(3) 0.041(13) Uiso 1 1 d . . . . .
C27 C 0.5589(3) 0.4283(3) 0.5955(3) 0.0311(8) Uani 1 1 d . . . . .
H27 H 0.518(3) 0.431(2) 0.653(3) 0.020(9) Uiso 1 1 d . . . . .
C28 C 0.8274(3) 0.7458(3) 0.3567(3) 0.0288(8) Uani 1 1 d . . . . .
H28A H 0.884(3) 0.772(3) 0.369(3) 0.032(10) Uiso 1 1 d . . . . .
H28B H 0.859(3) 0.752(3) 0.289(3) 0.028(9) Uiso 1 1 d . . . . .
C29 C 0.7217(3) 0.7985(3) 0.3904(2) 0.0268(8) Uani 1 1 d . . . . .
C30 C 0.6967(3) 0.8800(3) 0.3323(3) 0.0363(9) Uani 1 1 d . . . . .
H30 H 0.752(3) 0.901(3) 0.270(3) 0.034(10) Uiso 1 1 d . . . . .
C31 C 0.6004(4) 0.9265(3) 0.3725(3) 0.0404(10) Uani 1 1 d . . . . .
H31 H 0.576(3) 0.984(3) 0.335(3) 0.036(10) Uiso 1 1 d . . . . .
C32 C 0.5306(3) 0.8887(3) 0.4696(3) 0.0349(9) Uani 1 1 d . . . . .
H32 H 0.467(3) 0.909(3) 0.493(3) 0.037(11) Uiso 1 1 d . . . . .
C33 C 0.5585(3) 0.8068(3) 0.5233(3) 0.0270(8) Uani 1 1 d . . . . .
H33 H 0.520(2) 0.781(2) 0.584(2) 0.011(8) Uiso 1 1 d . . . . .
C41 C 0.9880(4) 0.6392(4) 0.0605(3) 0.0485(11) Uani 1 1 d . . . . .
H41A H 1.054(3) 0.640(3) -0.001(3) 0.035(10) Uiso 1 1 d . . . . .
H41B H 0.926(4) 0.680(3) 0.063(3) 0.057(13) Uiso 1 1 d . . . . .
Cl1 Cl 1.05143(10) 0.67316(11) 0.12959(9) 0.0689(4) Uani 1 1 d . . . . .
Cl2 Cl 0.91988(8) 0.52015(8) 0.12035(7) 0.0461(3) Uani 1 1 d . . . . .
C42 C 0.8654(5) 1.0183(5) 0.4502(4) 0.0819(17) Uani 1 1 d . . . . .
H42A H 0.888903 1.066712 0.474692 0.098 Uiso 0.537(13) 1 calc R . P A 1
H42B H 0.839656 1.055098 0.399319 0.098 Uiso 0.537(13) 1 calc R . P A 1
H42C H 0.859792 1.047107 0.386793 0.098 Uiso 0.463(13) 1 calc R . P A 2
H42D H 0.899016 1.068616 0.465626 0.098 Uiso 0.463(13) 1 calc R . P A 2
Cl3 Cl 0.9783(8) 0.9619(9) 0.3969(12) 0.170(4) Uani 0.537(13) 1 d . . P A 1
Cl4 Cl 0.7584(13) 0.9529(10) 0.5392(7) 0.230(5) Uani 0.537(13) 1 d . . P A 1
Cl4B Cl 0.7288(3) 0.9740(4) 0.5448(4) 0.0563(16) Uani 0.463(13) 1 d . . P A 2
Cl3B Cl 0.9470(5) 0.9169(4) 0.4456(4) 0.0717(17) Uani 0.463(13) 1 d . . P A 2
C43A C 0.9102(13) 0.0357(11) 0.9300(12) 0.091(5) Uani 0.447(3) 1 d . . P B 1
H43A H 0.920480 -0.032765 0.927060 0.109 Uiso 0.447(3) 1 calc R . P B 1
H43B H 0.849579 0.034348 0.994294 0.109 Uiso 0.447(3) 1 calc R . P B 1
Cl5 Cl 1.0313(2) 0.0809(2) 0.9253(2) 0.0725(11) Uani 0.447(3) 1 d . . P B 1
Cl6 Cl 0.8651(10) 0.0955(5) 0.8423(8) 0.225(6) Uani 0.447(3) 1 d . . P B 1
C43B C 0.8309(7) 0.0624(7) 0.9283(6) 0.049(2) Uani 0.553(3) 1 d . . P B 2
H43C H 0.862804 0.089698 0.964962 0.059 Uiso 0.553(3) 1 calc R . P B 2
H43D H 0.810850 -0.007906 0.962074 0.059 Uiso 0.553(3) 1 calc R . P B 2
Cl5B Cl 0.9314(2) 0.0751(3) 0.8119(2) 0.0604(9) Uani 0.553(3) 1 d . . P B 2
Cl6B Cl 0.7085(2) 0.1215(2) 0.9287(2) 0.0824(10) Uani 0.553(3) 1 d . . P B 2
O2 O 0.3891(2) 0.5222(2) 0.7782(2) 0.0452(7) Uani 1 1 d . . . . .
H2A H 0.336(4) 0.566(3) 0.790(3) 0.054 Uiso 1 1 d R . . . .
H2B H 0.354(4) 0.474(4) 0.819(3) 0.054 Uiso 1 1 d R . . . .
S2 S 0.29933(9) 0.24699(8) 0.90439(8) 0.0424(3) Uani 1 1 d . . . . .
F1S2 F 0.4466(3) 0.1423(3) 0.9547(3) 0.1130(14) Uani 1 1 d . . . . .
F2S2 F 0.4989(3) 0.2017(4) 0.8037(3) 0.168(3) Uani 1 1 d . . . . .
F3S2 F 0.3801(5) 0.0855(3) 0.8747(4) 0.152(2) Uani 1 1 d . . . . .
O1S2 O 0.3486(3) 0.3317(3) 0.9107(3) 0.0762(10) Uani 1 1 d . . . . .
O2S2 O 0.2154(3) 0.1952(3) 0.9958(2) 0.0674(10) Uani 1 1 d . . . . .
O3S2 O 0.2738(4) 0.2621(3) 0.8221(3) 0.0889(13) Uani 1 1 d . . . . .
C2S C 0.4132(5) 0.1680(5) 0.8849(4) 0.0777(18) Uani 1 1 d . . . . .
S3 S 0.23547(8) 0.77086(7) 0.75196(7) 0.0351(2) Uani 1 1 d . . . . .
F1S3 F 0.1654(5) 0.8322(4) 0.9037(3) 0.165(2) Uani 1 1 d . . . . .
F2S3 F 0.1429(3) 0.9306(2) 0.7808(2) 0.0901(11) Uani 1 1 d . . . . .
F3S3 F 0.0399(3) 0.8035(3) 0.8664(3) 0.146(2) Uani 1 1 d . . . . .
O1S3 O 0.3422(3) 0.8183(3) 0.7216(4) 0.1110(17) Uani 1 1 d . . . . .
O2S3 O 0.2248(3) 0.6752(2) 0.8137(2) 0.0699(10) Uani 1 1 d . . . . .
O3S3 O 0.2000(5) 0.7846(3) 0.6769(3) 0.131(2) Uani 1 1 d . . . . .
C3S C 0.1456(4) 0.8408(4) 0.8283(4) 0.0602(13) Uani 1 1 d . . . . .

loop_
_atom_site_aniso_label
_atom_site_aniso_U_11
_atom_site_aniso_U_22
_atom_site_aniso_U_33
_atom_site_aniso_U_23
_atom_site_aniso_U_13
_atom_site_aniso_U_12
Cu1 0.0275(2) 0.0240(2) 0.0242(2) -0.00839(19) -0.01380(17) 0.00318(18)
Cu2 0.0266(2) 0.0214(2) 0.0192(2) -0.00650(18) -0.00989(16) 0.00313(17)
S1 0.0309(5) 0.0267(5) 0.0279(5) -0.0082(4) -0.0129(4) 0.0023(4)
O1 0.0342(14) 0.0299(15) 0.0241(13) -0.0113(11) -0.0150(11) 0.0037(11)
N1 0.0333(16) 0.0321(18) 0.0268(16) -0.0111(14) -0.0170(13) 0.0049(13)
N2 0.0298(15) 0.0257(17) 0.0216(15) -0.0082(13) -0.0108(12) 0.0046(12)
N3 0.0325(16) 0.0309(18) 0.0239(16) -0.0043(14) -0.0106(13) 0.0035(14)
N4 0.0325(16) 0.0243(17) 0.0248(15) -0.0091(13) -0.0145(12) 0.0026(13)
N5 0.0326(16) 0.0251(17) 0.0265(16) -0.0085(13) -0.0143(13) 0.0032(13)
N6 0.0301(15) 0.0225(16) 0.0223(15) -0.0092(13) -0.0128(12) 0.0002(12)
C1 0.0214(17) 0.026(2) 0.034(2) -0.0078(16) -0.0119(15) 0.0073(14)
C2 0.0248(18) 0.030(2) 0.032(2) -0.0105(17) -0.0158(15) 0.0095(15)
C3 0.029(2) 0.035(2) 0.044(2) -0.011(2) -0.0211(18) 0.0079(17)
C4 0.0228(18) 0.039(2) 0.044(2) -0.0063(19) -0.0139(17) 0.0074(17)
C5 0.0253(19) 0.044(3) 0.029(2) -0.0062(19) -0.0080(16) 0.0105(17)
C6 0.0257(18) 0.033(2) 0.0281(19) -0.0098(17) -0.0105(15) 0.0112(16)
C7 0.039(3) 0.056(3) 0.054(3) 0.001(3) -0.016(2) -0.009(2)
C8 0.030(2) 0.031(2) 0.042(2) -0.0114(19) -0.0206(17) 0.0054(17)
C9 0.034(2) 0.031(2) 0.026(2) -0.0100(18) -0.0096(17) 0.0076(18)
C10 0.042(2) 0.046(3) 0.031(2) -0.017(2) -0.0243(19) 0.012(2)
C11 0.0300(19) 0.041(2) 0.0215(18) -0.0117(17) -0.0099(15) 0.0105(17)
C12 0.037(2) 0.060(3) 0.027(2) -0.003(2) -0.0138(18) 0.011(2)
C13 0.051(3) 0.058(3) 0.031(2) 0.011(2) -0.012(2) 0.008(2)
C14 0.043(2) 0.042(3) 0.040(2) 0.002(2) -0.011(2) 0.000(2)
C15 0.040(2) 0.044(3) 0.029(2) -0.0060(19) -0.0153(18) 0.0028(19)
C16 0.037(2) 0.032(2) 0.044(3) -0.017(2) -0.0231(19) -0.0005(17)
C17 0.042(2) 0.031(2) 0.0273(19) -0.0118(17) -0.0182(16) 0.0036(17)
C18 0.058(3) 0.033(2) 0.051(3) -0.019(2) -0.032(2) 0.003(2)
C19 0.066(3) 0.035(3) 0.047(3) -0.023(2) -0.029(2) 0.016(2)
C20 0.045(3) 0.038(3) 0.037(2) -0.013(2) -0.0181(19) 0.019(2)
C21 0.039(2) 0.033(2) 0.026(2) -0.0094(17) -0.0156(17) 0.0025(18)
C22 0.037(2) 0.035(2) 0.023(2) -0.0120(17) -0.0149(17) 0.0081(18)
C23 0.0285(18) 0.031(2) 0.0289(19) -0.0117(16) -0.0178(15) 0.0041(15)
C24 0.034(2) 0.041(3) 0.036(2) -0.021(2) -0.0191(18) 0.0081(18)
C25 0.040(2) 0.033(2) 0.059(3) -0.024(2) -0.029(2) 0.0057(19)
C26 0.038(2) 0.027(2) 0.049(3) -0.007(2) -0.021(2) -0.0034(19)
C27 0.032(2) 0.033(2) 0.030(2) -0.0096(18) -0.0137(17) -0.0002(17)
C28 0.032(2) 0.031(2) 0.0202(19) -0.0028(16) -0.0092(16) -0.0011(16)
C29 0.0322(19) 0.0213(19) 0.0284(19) -0.0038(15) -0.0147(15) -0.0051(15)
C30 0.046(2) 0.026(2) 0.033(2) -0.0007(18) -0.0160(19) -0.0040(18)
C31 0.056(3) 0.021(2) 0.047(3) -0.0015(19) -0.028(2) 0.0039(19)
C32 0.037(2) 0.025(2) 0.049(3) -0.0162(19) -0.0202(19) 0.0087(18)
C33 0.0314(19) 0.024(2) 0.028(2) -0.0092(17) -0.0135(16) 0.0012(16)
C41 0.045(3) 0.047(3) 0.045(3) -0.011(2) -0.011(2) 0.005(2)
Cl1 0.0638(7) 0.0873(10) 0.0472(7) -0.0340(7) -0.0009(6) -0.0195(7)
Cl2 0.0473(6) 0.0475(7) 0.0354(5) -0.0108(5) -0.0090(4) 0.0009(5)
C42 0.080(4) 0.080(5) 0.070(4) -0.005(3) -0.026(3) 0.009(3)
Cl3 0.129(5) 0.138(7) 0.303(11) -0.105(8) -0.122(7) 0.049(5)
Cl4 0.325(11) 0.231(10) 0.116(5) 0.014(6) -0.087(7) -0.181(8)
Cl4B 0.042(2) 0.061(3) 0.064(2) -0.0044(18) -0.0261(15) -0.0088(17)
Cl3B 0.094(3) 0.068(3) 0.083(3) -0.049(2) -0.051(2) 0.034(2)
C43A 0.084(10) 0.073(10) 0.138(14) -0.038(10) -0.064(10) 0.023(8)
Cl5 0.070(2) 0.069(2) 0.073(2) -0.0274(17) -0.0195(15) 0.0097(16)
Cl6 0.432(16) 0.095(5) 0.276(11) 0.021(6) -0.306(12) -0.081(8)
C43B 0.055(5) 0.046(6) 0.040(5) -0.011(4) -0.010(4) -0.014(4)
Cl5B 0.0532(14) 0.0546(17) 0.0569(16) -0.0128(13) -0.0059(12) -0.0083(11)
Cl6B 0.0635(16) 0.099(2) 0.099(2) -0.0490(18) -0.0353(14) 0.0256(15)
O2 0.0358(16) 0.044(2) 0.0449(18) -0.0054(15) -0.0086(13) -0.0028(13)
S2 0.0476(6) 0.0396(6) 0.0398(6) -0.0118(5) -0.0180(5) 0.0123(5)
F1S2 0.097(2) 0.156(4) 0.079(2) -0.012(2) -0.049(2) 0.067(3)
F2S2 0.099(3) 0.248(6) 0.061(2) 0.010(3) 0.020(2) 0.099(3)
F3S2 0.226(5) 0.105(4) 0.175(5) -0.093(4) -0.108(4) 0.105(4)
O1S2 0.100(3) 0.055(2) 0.078(3) -0.015(2) -0.040(2) -0.015(2)
O2S2 0.0500(18) 0.074(3) 0.058(2) -0.0075(19) -0.0075(16) -0.0017(17)
O3S2 0.130(3) 0.100(3) 0.078(3) -0.044(2) -0.077(3) 0.057(3)
C2S 0.097(4) 0.085(5) 0.039(3) -0.017(3) -0.021(3) 0.050(4)
S3 0.0499(6) 0.0300(6) 0.0306(5) -0.0115(4) -0.0206(4) 0.0104(5)
F1S3 0.270(6) 0.190(5) 0.094(3) -0.110(3) -0.096(4) 0.095(4)
F2S3 0.096(2) 0.0345(18) 0.102(2) -0.0228(18) -0.0008(19) 0.0183(16)
F3S3 0.055(2) 0.128(4) 0.142(4) 0.037(3) 0.024(2) 0.024(2)
O1S3 0.042(2) 0.074(3) 0.155(4) -0.020(3) 0.015(2) 0.0005(19)
O2S3 0.085(2) 0.041(2) 0.070(2) -0.0016(18) -0.0296(19) 0.0227(18)
O3S3 0.259(6) 0.109(4) 0.130(4) -0.084(3) -0.162(4) 0.101(4)
C3S 0.058(3) 0.062(4) 0.047(3) -0.019(3) -0.008(2) 0.016(3)

loop_
_atom_type_symbol
_atom_type_description
_atom_type_scat_dispersion_real
_atom_type_scat_dispersion_imag
_atom_type_scat_source
C C 0.0033 0.0016 'International Tables Vol C Tables 4.2.6.8 and 6.1.1.4'
H H 0.0000 0.0000 'International Tables Vol C Tables 4.2.6.8 and 6.1.1.4'
Cl Cl 0.1484 0.1585 'International Tables Vol C Tables 4.2.6.8 and 6.1.1.4'
Cu Cu 0.3201 1.2651 'International Tables Vol C Tables 4.2.6.8 and 6.1.1.4'
F F 0.0171 0.0103 'International Tables Vol C Tables 4.2.6.8 and 6.1.1.4'
N N 0.0061 0.0033 'International Tables Vol C Tables 4.2.6.8 and 6.1.1.4'
O O 0.0106 0.0060 'International Tables Vol C Tables 4.2.6.8 and 6.1.1.4'
S S 0.1246 0.1234 'International Tables Vol C Tables 4.2.6.8 and 6.1.1.4'

loop_
_geom_angle_atom_site_label_1
_geom_angle_atom_site_label_2
_geom_angle_atom_site_label_3
_geom_angle
_geom_angle_site_symmetry_1
_geom_angle_site_symmetry_3
_geom_angle_publ_flag
S1 Cu1 Cu2 52.14(2) . . ?
O1 Cu1 Cu2 40.98(7) . . ?
O1 Cu1 S1 85.59(7) . . ?
O1 Cu1 N1 169.07(12) . . ?
O1 Cu1 N3 107.82(11) . . ?
O1 Cu1 N4 93.48(11) . . ?
N1 Cu1 Cu2 133.32(8) . . ?
N1 Cu1 S1 95.35(8) . . ?
N1 Cu1 N3 82.94(11) . . ?
N3 Cu1 Cu2 127.26(8) . . ?
N3 Cu1 S1 96.17(8) . . ?
N4 Cu1 Cu2 112.81(8) . . ?
N4 Cu1 S1 153.31(9) . . ?
N4 Cu1 N1 80.78(11) . . ?
N4 Cu1 N3 109.41(11) . . ?
S1 Cu2 Cu1 51.27(2) . . ?
O1 Cu2 Cu1 41.20(7) . . ?
O1 Cu2 S1 85.01(8) . . ?
O1 Cu2 N2 170.54(11) . . ?
O1 Cu2 N5 106.90(11) . . ?
O1 Cu2 N6 92.96(11) . . ?
N2 Cu2 Cu1 133.79(8) . . ?
N2 Cu2 S1 95.55(8) . . ?
N2 Cu2 N5 82.41(11) . . ?
N5 Cu2 Cu1 127.25(8) . . ?
N5 Cu2 S1 97.60(8) . . ?
N6 Cu2 Cu1 108.81(7) . . ?
N6 Cu2 S1 146.95(8) . . ?
N6 Cu2 N2 81.41(11) . . ?
N6 Cu2 N5 114.41(11) . . ?
Cu1 S1 Cu2 76.60(3) . . ?
C1 S1 Cu1 99.00(12) . . ?
C1 S1 Cu2 97.48(12) . . ?
Cu1 O1 H1 119(3) . . ?
Cu2 O1 Cu1 97.82(11) . . ?
Cu2 O1 H1 122(3) . . ?
C8 N1 Cu1 114.3(2) . . ?
C10 N1 Cu1 105.8(2) . . ?
C10 N1 C8 109.2(3) . . ?
C16 N1 Cu1 106.9(2) . . ?
C16 N1 C8 110.9(3) . . ?
C16 N1 C10 109.6(3) . . ?
C9 N2 Cu2 113.5(2) . . ?
C22 N2 Cu2 105.8(2) . . ?
C22 N2 C9 108.8(3) . . ?
C28 N2 Cu2 108.4(2) . . ?
C28 N2 C9 111.5(3) . . ?
C28 N2 C22 108.7(3) . . ?
C11 N3 Cu1 110.6(2) . . ?
C15 N3 Cu1 129.1(3) . . ?
C15 N3 C11 118.8(3) . . ?
C17 N4 Cu1 114.8(2) . . ?
C21 N4 Cu1 125.4(2) . . ?
C21 N4 C17 119.4(3) . . ?
C23 N5 Cu2 109.0(2) . . ?
C27 N5 Cu2 128.6(2) . . ?
C27 N5 C23 118.3(3) . . ?
C29 N6 Cu2 115.7(2) . . ?
C33 N6 Cu2 125.1(2) . . ?
C33 N6 C29 118.8(3) . . ?
C2 C1 S1 120.4(3) . . ?
C6 C1 S1 119.8(3) . . ?
C6 C1 C2 119.8(3) . . ?
C1 C2 C8 120.6(3) . . ?
C3 C2 C1 118.8(3) . . ?
C3 C2 C8 120.5(3) . . ?
C2 C3 H3 112(3) . . ?
C4 C3 C2 122.3(4) . . ?
C4 C3 H3 126(3) . . ?
C3 C4 C7 122.9(4) . . ?
C5 C4 C3 118.0(4) . . ?
C5 C4 C7 119.2(4) . . ?
C4 C5 H5 116(2) . . ?
C4 C5 C6 121.5(4) . . ?
C6 C5 H5 122(2) . . ?
C1 C6 C5 119.6(3) . . ?
C1 C6 C9 121.1(3) . . ?
C5 C6 C9 119.3(3) . . ?
C4 C7 H7A 112(3) . . ?
C4 C7 H7B 113(2) . . ?
C4 C7 H7C 113(5) . . ?
H7A C7 H7B 102(4) . . ?
H7A C7 H7C 118(5) . . ?
H7B C7 H7C 97(5) . . ?
N1 C8 C2 113.7(3) . . ?
N1 C8 H8A 109(2) . . ?
N1 C8 H8B 109(2) . . ?
C2 C8 H8A 109(2) . . ?
C2 C8 H8B 109(2) . . ?
H8A C8 H8B 106(3) . . ?
N2 C9 C6 113.0(3) . . ?
N2 C9 H9A 110(2) . . ?
N2 C9 H9B 104(2) . . ?
C6 C9 H9A 108.7(19) . . ?
C6 C9 H9B 108(2) . . ?
H9A C9 H9B 112(3) . . ?
N1 C10 H10A 105(2) . . ?
N1 C10 H10B 109(2) . . ?
N1 C10 C11 112.9(3) . . ?
H10A C10 H10B 112(3) . . ?
C11 C10 H10A 101(2) . . ?
C11 C10 H10B 116(3) . . ?
N3 C11 C10 115.9(3) . . ?
N3 C11 C12 121.1(4) . . ?
C12 C11 C10 122.9(4) . . ?
C11 C12 H12 120(3) . . ?
C13 C12 C11 119.4(4) . . ?
C13 C12 H12 121(3) . . ?
C12 C13 H13 121(3) . . ?
C12 C13 C14 120.0(4) . . ?
C14 C13 H13 119(3) . . ?
C13 C14 H14 118(2) . . ?
C15 C14 C13 117.5(5) . . ?
C15 C14 H14 124(3) . . ?
N3 C15 C14 123.2(4) . . ?
N3 C15 H15 116(2) . . ?
C14 C15 H15 121(2) . . ?
N1 C16 H16A 113(2) . . ?
N1 C16 H16B 111(2) . . ?
N1 C16 C17 109.7(3) . . ?
H16A C16 H16B 106(3) . . ?
C17 C16 H16A 107(2) . . ?
C17 C16 H16B 110.6(19) . . ?
N4 C17 C16 114.8(3) . . ?
N4 C17 C18 121.3(3) . . ?
C18 C17 C16 123.8(3) . . ?
C17 C18 H18 118(2) . . ?
C19 C18 C17 119.2(4) . . ?
C19 C18 H18 122(2) . . ?
C18 C19 H19 117(2) . . ?
C20 C19 C18 118.8(4) . . ?
C20 C19 H19 124(2) . . ?
C19 C20 H20 128(3) . . ?
C19 C20 C21 119.5(4) . . ?
C21 C20 H20 112(3) . . ?
N4 C21 C20 121.7(4) . . ?
N4 C21 H21 114(2) . . ?
C20 C21 H21 125(2) . . ?
N2 C22 H22A 108.9(19) . . ?
N2 C22 H22B 102(2) . . ?
H22A C22 H22B 109(3) . . ?
C23 C22 N2 111.2(3) . . ?
C23 C22 H22A 113(2) . . ?
C23 C22 H22B 111(2) . . ?
N5 C23 C22 115.3(3) . . ?
N5 C23 C24 121.6(4) . . ?
C24 C23 C22 123.1(3) . . ?
C23 C24 H24 114(3) . . ?
C25 C24 C23 119.6(4) . . ?
C25 C24 H24 126(3) . . ?
C24 C25 H25 122(3) . . ?
C24 C25 C26 119.2(4) . . ?
C26 C25 H25 119(3) . . ?
C25 C26 H26 129(3) . . ?
C25 C26 C27 118.9(4) . . ?
C27 C26 H26 112(3) . . ?
N5 C27 C26 122.4(4) . . ?
N5 C27 H27 120(2) . . ?
C26 C27 H27 117(2) . . ?
N2 C28 H28A 107(2) . . ?
N2 C28 H28B 110(2) . . ?
N2 C28 C29 110.2(3) . . ?
H28A C28 H28B 105(3) . . ?
C29 C28 H28A 110(2) . . ?
C29 C28 H28B 114(2) . . ?
N6 C29 C28 114.5(3) . . ?
N6 C29 C30 121.4(3) . . ?
C30 C29 C28 124.1(3) . . ?
C29 C30 H30 114(2) . . ?
C29 C30 C31 119.3(4) . . ?
C31 C30 H30 127(2) . . ?
C30 C31 H31 124(2) . . ?
C32 C31 C30 118.9(4) . . ?
C32 C31 H31 117(2) . . ?
C31 C32 H32 121(3) . . ?
C33 C32 C31 119.3(4) . . ?
C33 C32 H32 119(3) . . ?
N6 C33 C32 122.3(4) . . ?
N6 C33 H33 114(2) . . ?
C32 C33 H33 124(2) . . ?
H41A C41 H41B 123(3) . . ?
Cl1 C41 H41A 102(2) . . ?
Cl1 C41 H41B 107(3) . . ?
Cl1 C41 Cl2 110.6(3) . . ?
Cl2 C41 H41A 111(2) . . ?
Cl2 C41 H41B 103(3) . . ?
H42A C42 H42B 107.1 . . ?
H42C C42 H42D 108.7 . . ?
Cl3 C42 H42A 107.8 . . ?
Cl3 C42 H42B 107.8 . . ?
Cl4 C42 H42A 107.8 . . ?
Cl4 C42 H42B 107.8 . . ?
Cl4 C42 Cl3 118.2(6) . . ?
Cl4B C42 H42C 110.5 . . ?
Cl4B C42 H42D 110.5 . . ?
Cl3B C42 H42C 110.5 . . ?
Cl3B C42 H42D 110.5 . . ?
Cl3B C42 Cl4B 105.9(4) . . ?
H43A C43A H43B 107.2 . . ?
Cl5 C43A H43A 108.0 . . ?
Cl5 C43A H43B 108.0 . . ?
Cl6 C43A H43A 108.0 . . ?
Cl6 C43A H43B 108.0 . . ?
Cl6 C43A Cl5 117.2(10) . . ?
H43C C43B H43D 107.9 . . ?
Cl5B C43B H43C 109.2 . . ?
Cl5B C43B H43D 109.2 . . ?
Cl5B C43B Cl6B 112.3(6) . . ?
Cl6B C43B H43C 109.2 . . ?
Cl6B C43B H43D 109.2 . . ?
H2A O2 H2B 100(4) . . ?
O1S2 S2 C2S 102.1(3) . . ?
O2S2 S2 O1S2 112.2(2) . . ?
O2S2 S2 C2S 103.7(2) . . ?
O3S2 S2 O1S2 114.9(2) . . ?
O3S2 S2 O2S2 116.8(2) . . ?
O3S2 S2 C2S 105.0(2) . . ?
F1S2 C2S S2 114.6(4) . . ?
F1S2 C2S F2S2 109.1(6) . . ?
F1S2 C2S F3S2 106.8(5) . . ?
F2S2 C2S S2 113.5(4) . . ?
F2S2 C2S F3S2 103.1(5) . . ?
F3S2 C2S S2 108.8(5) . . ?
O1S3 S3 O2S3 112.4(2) . . ?
O1S3 S3 C3S 101.3(3) . . ?
O2S3 S3 C3S 105.6(2) . . ?
O3S3 S3 O1S3 112.9(4) . . ?
O3S3 S3 O2S3 118.0(3) . . ?
O3S3 S3 C3S 104.6(3) . . ?
F1S3 C3S S3 111.9(4) . . ?
F1S3 C3S F2S3 114.0(5) . . ?
F1S3 C3S F3S3 102.6(5) . . ?
F2S3 C3S S3 113.0(3) . . ?
F2S3 C3S F3S3 105.2(4) . . ?
F3S3 C3S S3 109.4(4) . . ?

loop_
_geom_bond_atom_site_label_1
_geom_bond_atom_site_label_2
_geom_bond_distance
_geom_bond_site_symmetry_2
_geom_bond_publ_flag
Cu1 Cu2 2.9238(5) . ?
Cu1 S1 2.3447(9) . ?
Cu1 O1 1.944(2) . ?
Cu1 N1 2.082(3) . ?
Cu1 N3 2.150(3) . ?
Cu1 N4 2.029(3) . ?
Cu2 S1 2.3729(10) . ?
Cu2 O1 1.935(2) . ?
Cu2 N2 2.071(3) . ?
Cu2 N5 2.176(3) . ?
Cu2 N6 2.013(3) . ?
S1 C1 1.775(4) . ?
O1 H1 0.78(4) . ?
N1 C8 1.514(4) . ?
N1 C10 1.499(5) . ?
N1 C16 1.471(5) . ?
N2 C9 1.504(4) . ?
N2 C22 1.497(4) . ?
N2 C28 1.476(5) . ?
N3 C11 1.351(4) . ?
N3 C15 1.335(5) . ?
N4 C17 1.345(4) . ?
N4 C21 1.327(5) . ?
N5 C23 1.346(4) . ?
N5 C27 1.333(5) . ?
N6 C29 1.350(4) . ?
N6 C33 1.342(4) . ?
C1 C2 1.394(5) . ?
C1 C6 1.390(5) . ?
C2 C3 1.392(5) . ?
C2 C8 1.522(5) . ?
C3 H3 0.83(4) . ?
C3 C4 1.385(5) . ?
C4 C5 1.375(5) . ?
C4 C7 1.508(6) . ?
C5 H5 0.89(4) . ?
C5 C6 1.396(5) . ?
C6 C9 1.509(5) . ?
C7 H7A 0.94(5) . ?
C7 H7B 1.07(5) . ?
C7 H7C 0.82(6) . ?
C8 H8A 0.92(4) . ?
C8 H8B 1.01(4) . ?
C9 H9A 0.97(3) . ?
C9 H9B 0.86(4) . ?
C10 H10A 0.92(3) . ?
C10 H10B 0.90(4) . ?
C10 C11 1.503(6) . ?
C11 C12 1.384(5) . ?
C12 H12 0.99(4) . ?
C12 C13 1.367(7) . ?
C13 H13 0.80(5) . ?
C13 C14 1.387(7) . ?
C14 H14 0.95(4) . ?
C14 C15 1.378(6) . ?
C15 H15 0.91(3) . ?
C16 H16A 0.95(3) . ?
C16 H16B 0.99(3) . ?
C16 C17 1.496(5) . ?
C17 C18 1.381(5) . ?
C18 H18 0.84(3) . ?
C18 C19 1.376(6) . ?
C19 H19 0.97(4) . ?
C19 C20 1.374(6) . ?
C20 H20 0.80(4) . ?
C20 C21 1.377(5) . ?
C21 H21 0.84(3) . ?
C22 H22A 0.97(3) . ?
C22 H22B 0.85(3) . ?
C22 C23 1.493(5) . ?
C23 C24 1.378(5) . ?
C24 H24 0.83(4) . ?
C24 C25 1.357(6) . ?
C25 H25 0.87(4) . ?
C25 C26 1.370(6) . ?
C26 H26 0.78(4) . ?
C26 C27 1.377(5) . ?
C27 H27 0.85(3) . ?
C28 H28A 0.94(4) . ?
C28 H28B 0.94(4) . ?
C28 C29 1.500(5) . ?
C29 C30 1.378(5) . ?
C30 H30 0.92(4) . ?
C30 C31 1.380(6) . ?
C31 H31 0.98(4) . ?
C31 C32 1.379(6) . ?
C32 H32 0.83(4) . ?
C32 C33 1.363(5) . ?
C33 H33 0.85(3) . ?
C41 H41A 1.00(4) . ?
C41 H41B 0.96(4) . ?
C41 Cl1 1.764(5) . ?
C41 Cl2 1.782(5) . ?
C42 H42A 0.9900 . ?
C42 H42B 0.9900 . ?
C42 H42C 0.9900 . ?
C42 H42D 0.9900 . ?
C42 Cl3 1.658(9) . ?
C42 Cl4 1.614(11) . ?
C42 Cl4B 1.796(7) . ?
C42 Cl3B 1.747(8) . ?
C43A H43A 0.9900 . ?
C43A H43B 0.9900 . ?
C43A Cl5 1.699(14) . ?
C43A Cl6 1.699(15) . ?
C43B H43C 0.9900 . ?
C43B H43D 0.9900 . ?
C43B Cl5B 1.721(9) . ?
C43B Cl6B 1.757(11) . ?
O2 H2A 0.90(4) . ?
O2 H2B 0.80(5) . ?
S2 O1S2 1.443(3) . ?
S2 O2S2 1.423(3) . ?
S2 O3S2 1.408(3) . ?
S2 C2S 1.788(5) . ?
F1S2 C2S 1.284(6) . ?
F2S2 C2S 1.289(6) . ?
F3S2 C2S 1.345(8) . ?
S3 O1S3 1.415(4) . ?
S3 O2S3 1.415(3) . ?
S3 O3S3 1.383(3) . ?
S3 C3S 1.784(5) . ?
F1S3 C3S 1.273(6) . ?
F2S3 C3S 1.300(6) . ?
F3S3 C3S 1.331(6) . ?

loop_
_geom_hbond_atom_site_label_D
_geom_hbond_atom_site_label_H
_geom_hbond_atom_site_label_A
_geom_hbond_distance_DH
_geom_hbond_distance_HA
_geom_hbond_distance_DA
_geom_hbond_angle_DHA
_geom_hbond_site_symmetry_A
O1 H1 O2 0.78(4) 2.02(4) 2.791(4) 171(4) .
O2 H2A O2S3 0.90(4) 2.07(5) 2.972(4) 175(4) .
O2 H2B O1S2 0.80(5) 2.13(5) 2.852(5) 151(4) .

loop_
_geom_torsion_atom_site_label_1
_geom_torsion_atom_site_label_2
_geom_torsion_atom_site_label_3
_geom_torsion_atom_site_label_4
_geom_torsion
_geom_torsion_site_symmetry_1
_geom_torsion_site_symmetry_2
_geom_torsion_site_symmetry_3
_geom_torsion_site_symmetry_4
_geom_torsion_publ_flag
Cu1 S1 C1 C2 50.7(3) . . . . ?
Cu1 S1 C1 C6 -130.6(3) . . . . ?
Cu1 N1 C8 C2 55.0(4) . . . . ?
Cu1 N1 C10 C11 36.2(4) . . . . ?
Cu1 N1 C16 C17 38.5(3) . . . . ?
Cu1 N3 C11 C10 16.0(4) . . . . ?
Cu1 N3 C11 C12 -166.4(3) . . . . ?
Cu1 N3 C15 C14 163.4(3) . . . . ?
Cu1 N4 C17 C16 8.9(4) . . . . ?
Cu1 N4 C17 C18 -172.5(3) . . . . ?
Cu1 N4 C21 C20 171.9(3) . . . . ?
Cu2 S1 C1 C2 128.3(3) . . . . ?
Cu2 S1 C1 C6 -53.1(3) . . . . ?
Cu2 N2 C9 C6 -58.3(4) . . . . ?
Cu2 N2 C22 C23 -40.5(3) . . . . ?
Cu2 N2 C28 C29 -33.4(3) . . . . ?
Cu2 N5 C23 C22 -23.5(3) . . . . ?
Cu2 N5 C23 C24 157.9(3) . . . . ?
Cu2 N5 C27 C26 -154.9(3) . . . . ?
Cu2 N6 C29 C28 -11.5(4) . . . . ?
Cu2 N6 C29 C30 170.2(3) . . . . ?
Cu2 N6 C33 C32 -170.6(3) . . . . ?
S1 C1 C2 C3 -178.9(3) . . . . ?
S1 C1 C2 C8 4.8(4) . . . . ?
S1 C1 C6 C5 178.8(3) . . . . ?
S1 C1 C6 C9 -1.1(5) . . . . ?
N1 C10 C11 N3 -36.5(5) . . . . ?
N1 C10 C11 C12 146.0(3) . . . . ?
N1 C16 C17 N4 -32.4(4) . . . . ?
N1 C16 C17 C18 148.9(4) . . . . ?
N2 C22 C23 N5 44.8(4) . . . . ?
N2 C22 C23 C24 -136.6(3) . . . . ?
N2 C28 C29 N6 30.3(4) . . . . ?
N2 C28 C29 C30 -151.4(3) . . . . ?
N3 C11 C12 C13 -0.6(6) . . . . ?
N4 C17 C18 C19 -1.3(6) . . . . ?
N5 C23 C24 C25 0.9(5) . . . . ?
N6 C29 C30 C31 2.4(6) . . . . ?
C1 C2 C3 C4 -0.5(5) . . . . ?
C1 C2 C8 N1 -72.1(4) . . . . ?
C1 C6 C9 N2 72.4(4) . . . . ?
C2 C1 C6 C5 -2.5(5) . . . . ?
C2 C1 C6 C9 177.6(3) . . . . ?
C2 C3 C4 C5 -1.4(6) . . . . ?
C2 C3 C4 C7 177.2(4) . . . . ?
C3 C2 C8 N1 111.7(4) . . . . ?
C3 C4 C5 C6 1.4(6) . . . . ?
C4 C5 C6 C1 0.5(6) . . . . ?
C4 C5 C6 C9 -179.5(3) . . . . ?
C5 C6 C9 N2 -107.5(4) . . . . ?
C6 C1 C2 C3 2.4(5) . . . . ?
C6 C1 C2 C8 -173.9(3) . . . . ?
C7 C4 C5 C6 -177.3(4) . . . . ?
C8 N1 C10 C11 -87.3(4) . . . . ?
C8 N1 C16 C17 163.7(3) . . . . ?
C8 C2 C3 C4 175.9(3) . . . . ?
C9 N2 C22 C23 81.8(4) . . . . ?
C9 N2 C28 C29 -159.0(3) . . . . ?
C10 N1 C8 C2 173.2(3) . . . . ?
C10 N1 C16 C17 -75.7(4) . . . . ?
C10 C11 C12 C13 176.8(4) . . . . ?
C11 N3 C15 C14 -0.7(6) . . . . ?
C11 C12 C13 C14 0.9(7) . . . . ?
C12 C13 C14 C15 -1.1(7) . . . . ?
C13 C14 C15 N3 1.1(6) . . . . ?
C15 N3 C11 C10 -177.1(3) . . . . ?
C15 N3 C11 C12 0.5(5) . . . . ?
C16 N1 C8 C2 -65.9(4) . . . . ?
C16 N1 C10 C11 151.0(3) . . . . ?
C16 C17 C18 C19 177.3(4) . . . . ?
C17 N4 C21 C20 -1.4(5) . . . . ?
C17 C18 C19 C20 0.9(7) . . . . ?
C18 C19 C20 C21 -0.8(6) . . . . ?
C19 C20 C21 N4 1.0(6) . . . . ?
C21 N4 C17 C16 -177.2(3) . . . . ?
C21 N4 C17 C18 1.5(5) . . . . ?
C22 N2 C9 C6 -175.8(3) . . . . ?
C22 N2 C28 C29 81.1(3) . . . . ?
C22 C23 C24 C25 -177.5(3) . . . . ?
C23 N5 C27 C26 -0.3(5) . . . . ?
C23 C24 C25 C26 1.2(6) . . . . ?
C24 C25 C26 C27 -2.8(6) . . . . ?
C25 C26 C27 N5 2.4(6) . . . . ?
C27 N5 C23 C22 177.2(3) . . . . ?
C27 N5 C23 C24 -1.4(5) . . . . ?
C28 N2 C9 C6 64.4(4) . . . . ?
C28 N2 C22 C23 -156.7(3) . . . . ?
C28 C29 C30 C31 -175.8(4) . . . . ?
C29 N6 C33 C32 1.0(5) . . . . ?
C29 C30 C31 C32 -1.3(6) . . . . ?
C30 C31 C32 C33 0.1(6) . . . . ?
C31 C32 C33 N6 0.1(6) . . . . ?
C33 N6 C29 C28 176.1(3) . . . . ?
C33 N6 C29 C30 -2.2(5) . . . . ?
O1S2 S2 C2S F1S2 62.3(6) . . . . ?
O1S2 S2 C2S F2S2 -64.0(6) . . . . ?
O1S2 S2 C2S F3S2 -178.3(4) . . . . ?
O2S2 S2 C2S F1S2 -54.4(6) . . . . ?
O2S2 S2 C2S F2S2 179.2(5) . . . . ?
O2S2 S2 C2S F3S2 65.0(4) . . . . ?
O3S2 S2 C2S F1S2 -177.5(5) . . . . ?
O3S2 S2 C2S F2S2 56.1(6) . . . . ?
O3S2 S2 C2S F3S2 -58.1(5) . . . . ?
O1S3 S3 C3S F1S3 -65.1(5) . . . . ?
O1S3 S3 C3S F2S3 65.1(5) . . . . ?
O1S3 S3 C3S F3S3 -178.1(4) . . . . ?
O2S3 S3 C3S F1S3 52.2(5) . . . . ?
O2S3 S3 C3S F2S3 -177.5(4) . . . . ?
O2S3 S3 C3S F3S3 -60.8(4) . . . . ?
O3S3 S3 C3S F1S3 177.4(5) . . . . ?
O3S3 S3 C3S F2S3 -52.3(5) . . . . ?
O3S3 S3 C3S F3S3 64.4(5) . . . . ?
